data_7158633
loop_
_publ_author_name
'Liao, Hui'
'Huang, Zesheng'
'Zhu, Qiuhua'

_publ_section_title
;
 A simple Iodine-DMSO-promoted multicomponent reaction for the synthesis
 of 2,4-disubstituted dihydrotriazole-3-ones
;
_journal_name_full 'Organic &amp; Biomolecular Chemistry'
_journal_paper_doi 10.1039/D2OB00352J
_journal_year 2022
_chemical_formula_moiety 'C14 H11 N3 O'
_chemical_formula_sum 'C14 H11 N3 O'
_chemical_formula_weight 237.26
_space_group_crystal_system monoclinic
_space_group_IT_number 14
_space_group_name_Hall '-P 2ybc'
_space_group_name_H-M_alt 'P 1 21/c 1'
_atom_sites_solution_hydrogens geom
_atom_sites_solution_primary dual
_audit_creation_date 2019-09-29
_audit_creation_method
;
Olex2 1.2
(compiled 2018.05.29 svn.r3508 for OlexSys, GUI svn.r5506)
;
_audit_update_record
;
2022-02-16 deposited with the CCDC.	2022-04-08 downloaded from the CCDC.
;
_cell_angle_alpha 90
_cell_angle_beta 96.628(7)
_cell_angle_gamma 90
_cell_formula_units_Z 4
_cell_length_a 13.7128(11)
_cell_length_b 7.4784(7)
_cell_length_c 11.7095(9)
_cell_measurement_reflns_used 1056
_cell_measurement_temperature 293
_cell_measurement_theta_max 70.8020
_cell_measurement_theta_min 3.8160
_cell_volume 1192.78(17)
_computing_cell_refinement 'CrysAlisPro 1.171.39.35c (Rigaku OD, 2017)'
_computing_data_collection 'CrysAlisPro 1.171.39.35c (Rigaku OD, 2017)'
_computing_data_reduction 'CrysAlisPro 1.171.39.35c (Rigaku OD, 2017)'
_computing_molecular_graphics 'Olex2 (Dolomanov et al., 2009)'
_computing_publication_material 'Olex2 (Dolomanov et al., 2009)'
_computing_structure_refinement 'ShelXL (Sheldrick, 2015)'
_computing_structure_solution 'ShelXT (Sheldrick, 2015)'
_diffrn_ambient_temperature 293
_diffrn_detector 'CCD plate'
_diffrn_detector_area_resol_mean 8.1281
_diffrn_detector_type Eos
_diffrn_measured_fraction_theta_full 0.997
_diffrn_measured_fraction_theta_max 0.973
_diffrn_measurement_details
;
List of Runs (angles in degrees, time in seconds):

  # Type    Start    End  Width  t~exp~   \w     \q     \k     \f   Frames
#--------------------------------------------------------------------------
  1  \w    -45.00 -17.00   1.00    1.00    --  -33.50 -57.00  90.00   28
  2  \w    -28.00  52.00   1.00    1.00    --   36.12 -37.00   0.00   80
  3  \w     54.00  81.00   1.00    1.00    --   36.12  57.00-120.00   27
  4  \w     19.00  46.00   1.00    1.00    --   36.12  57.00-120.00   27
  5  \w     60.00 107.00   1.00    1.00    --   36.12  19.00 120.00   47
  6  \w     -4.00  75.00   1.00    1.00    --   36.12 -99.00 -30.00   79
  7  \w      9.00  61.00   1.00    1.00    --   36.12  77.00 150.00   52
  8  \w    123.00 150.00   1.00    1.00    --  108.00 178.00 -90.00   27
  9  \w     60.00  95.00   1.00    1.00    --  108.00 178.00 -90.00   35
 10  \w     93.00 176.00   1.00    1.00    --  108.00  45.00-150.00   83
 11  \w     39.00  67.00   1.00    1.00    --  108.00 -94.00  60.00   28
 12  \w     84.00 109.00   1.00    1.00    --  108.00 -94.00  60.00   25
 13  \w     41.00 129.00   1.00    1.00    --  108.00-141.00 -18.00   88
 14  \w     92.00 131.00   1.00    1.00    --  108.00  61.00-180.00   39
 15  \w     81.00 174.00   1.00    1.00    --  108.00  77.00-120.00   93
 16  \w     40.00 135.00   1.00    1.00    --  108.00 -77.00 120.00   95
;
_diffrn_measurement_device 'four-circle diffractometer'
_diffrn_measurement_device_type 'Xcalibur, Eos, Gemini'
_diffrn_measurement_method '\w scans'
_diffrn_orient_matrix_type 'CrysAlisPro convention (1999,Acta A55,543-557)'
_diffrn_orient_matrix_UB_11 0.0197994000
_diffrn_orient_matrix_UB_12 0.2025954000
_diffrn_orient_matrix_UB_13 0.0080155000
_diffrn_orient_matrix_UB_21 -0.0987437000
_diffrn_orient_matrix_UB_22 0.0359821000
_diffrn_orient_matrix_UB_23 -0.0732440000
_diffrn_orient_matrix_UB_31 -0.0514803000
_diffrn_orient_matrix_UB_32 0.0089769000
_diffrn_orient_matrix_UB_33 0.1100830000
_diffrn_radiation_monochromator graphite
_diffrn_radiation_probe x-ray
_diffrn_radiation_type CuK\a
_diffrn_radiation_wavelength 1.54184
_diffrn_reflns_av_R_equivalents 0.0331
_diffrn_reflns_av_unetI/netI 0.0503
_diffrn_reflns_Laue_measured_fraction_full 0.997
_diffrn_reflns_Laue_measured_fraction_max 0.973
_diffrn_reflns_limit_h_max 13
_diffrn_reflns_limit_h_min -16
_diffrn_reflns_limit_k_max 9
_diffrn_reflns_limit_k_min -9
_diffrn_reflns_limit_l_max 14
_diffrn_reflns_limit_l_min -13
_diffrn_reflns_number 4303
_diffrn_reflns_point_group_measured_fraction_full 0.997
_diffrn_reflns_point_group_measured_fraction_max 0.973
_diffrn_reflns_theta_full 67.684
_diffrn_reflns_theta_max 71.384
_diffrn_reflns_theta_min 3.245
_diffrn_source 'fine-focus sealed X-ray tube'
_diffrn_source_type 'Enhance (Cu) X-ray Source'
_exptl_absorpt_coefficient_mu 0.700
_exptl_absorpt_correction_T_max 1.00000
_exptl_absorpt_correction_T_min 0.92064
_exptl_absorpt_correction_type multi-scan
_exptl_absorpt_process_details
;
CrysAlisPro 1.171.39.35c (Rigaku Oxford Diffraction, 2017)
Empirical absorption correction using spherical harmonics,
 implemented in SCALE3 ABSPACK scaling algorithm.
;
_exptl_crystal_colour colourless
_exptl_crystal_colour_primary colourless
_exptl_crystal_density_diffrn 1.321
_exptl_crystal_description block
_exptl_crystal_F_000 496
_refine_diff_density_max 0.122
_refine_diff_density_min -0.130
_refine_diff_density_rms 0.030
_refine_ls_extinction_coef 0.0106(7)
_refine_ls_extinction_expression Fc^*^=kFc[1+0.001xFc^2^\l^3^/sin(2\q)]^-1/4^
_refine_ls_extinction_method 'SHELXL-2018/3 (Sheldrick 2018)'
_refine_ls_goodness_of_fit_ref 1.050
_refine_ls_hydrogen_treatment constr
_refine_ls_matrix_type full
_refine_ls_number_parameters 164
_refine_ls_number_reflns 2258
_refine_ls_number_restraints 0
_refine_ls_restrained_S_all 1.050
_refine_ls_R_factor_all 0.0760
_refine_ls_R_factor_gt 0.0458
_refine_ls_shift/su_max 0.000
_refine_ls_shift/su_mean 0.000
_refine_ls_structure_factor_coef Fsqd
_refine_ls_weighting_details 'w=1/[\s^2^(Fo^2^)+(0.0408P)^2^] where P=(Fo^2^+2Fc^2^)/3'
_refine_ls_weighting_scheme calc
_refine_ls_wR_factor_gt 0.1015
_refine_ls_wR_factor_ref 0.1213
_reflns_Friedel_coverage 0.000
_reflns_number_gt 1447
_reflns_number_total 2258
_reflns_threshold_expression 'I > 2\s(I)'
_cod_data_source_file d2ob00352j2.cif
_cod_data_source_block exp_10674
_cod_database_code 7158633
_shelx_shelxl_version_number 2018/3
_shelx_space_group_comment
;
The symmetry employed for this shelxl refinement is uniquely defined
by the following loop, which should always be used as a source of
symmetry information in preference to the above space-group names.
They are only intended as comments.
;
_reflns_odcompleteness_completeness 99.83
_reflns_odcompleteness_iscentric 1
_reflns_odcompleteness_theta 66.97
_olex2_refinement_description
;
1. Fixed Uiso
 At 1.2 times of:
  All C(H) groups
2.a Aromatic/amide H refined with riding coordinates:
 C4(H4), C5(H5), C6(H6), C7(H7), C8(H8), C9(H9), C10(H10), C11(H11), C12(H12),
 C13(H13), C14(H14)
;
_olex2_submission_special_instructions 'No special instructions were received'
_oxdiff_exptl_absorpt_empirical_details
;
Empirical correction (ABSPACK) includes:
- Absorption correction using spherical harmonics
- Frame scaling
;
_oxdiff_exptl_absorpt_empirical_full_max 1.258
_oxdiff_exptl_absorpt_empirical_full_min 0.806

loop_
_space_group_symop_operation_xyz
'x, y, z'
'-x, y+1/2, -z+1/2'
'-x, -y, -z'
'x, -y-1/2, z-1/2'

loop_
_atom_site_label
_atom_site_type_symbol
_atom_site_fract_x
_atom_site_fract_y
_atom_site_fract_z
_atom_site_U_iso_or_equiv
_atom_site_adp_type
_atom_site_occupancy
_atom_site_site_symmetry_order
_atom_site_calc_flag
_atom_site_refinement_flags_posn
_atom_site_refinement_flags_adp
_atom_site_refinement_flags_occupancy
_atom_site_disorder_assembly
_atom_site_disorder_group
O1 O 0.40615(10) 0.3012(2) 0.41625(11) 0.0682(5) Uani 1 1 d . . . . .
N1 N 0.43704(12) 0.3917(2) 0.23229(13) 0.0515(4) Uani 1 1 d . . . . .
N2 N 0.28559(12) 0.3810(2) 0.26680(13) 0.0543(5) Uani 1 1 d . . . . .
N3 N 0.28487(13) 0.4396(3) 0.15424(14) 0.0641(5) Uani 1 1 d . . . . .
C1 C 0.37932(15) 0.3508(3) 0.31858(16) 0.0518(5) Uani 1 1 d . . . . .
C2 C 0.54143(15) 0.3821(3) 0.23882(17) 0.0502(5) Uani 1 1 d . . . . .
C3 C 0.19566(14) 0.3666(3) 0.31427(17) 0.0538(5) Uani 1 1 d . . . . .
C4 C 0.58346(15) 0.3164(3) 0.14552(17) 0.0568(6) Uani 1 1 d . . . . .
H4 H 0.544039 0.273994 0.081286 0.068 Uiso 1 1 calc R . . . .
C5 C 0.37561(16) 0.4429(3) 0.13778(17) 0.0628(6) Uani 1 1 d . . . . .
H5 H 0.397405 0.476617 0.068604 0.075 Uiso 1 1 calc R . . . .
C6 C 0.18703(16) 0.2575(3) 0.40685(17) 0.0656(6) Uani 1 1 d . . . . .
H6 H 0.240601 0.191673 0.439717 0.079 Uiso 1 1 calc R . . . .
C7 C 0.59895(16) 0.4441(3) 0.33540(18) 0.0613(6) Uani 1 1 d . . . . .
H7 H 0.570387 0.487414 0.398164 0.074 Uiso 1 1 calc R . . . .
C8 C 0.68391(16) 0.3144(3) 0.1484(2) 0.0683(7) Uani 1 1 d . . . . .
H8 H 0.712580 0.270763 0.085831 0.082 Uiso 1 1 calc R . . . .
C9 C 0.69965(17) 0.4403(3) 0.3367(2) 0.0725(7) Uani 1 1 d . . . . .
H9 H 0.739341 0.481242 0.401132 0.087 Uiso 1 1 calc R . . . .
C10 C 0.11540(16) 0.4645(3) 0.2659(2) 0.0682(7) Uani 1 1 d . . . . .
H10 H 0.121259 0.539056 0.203488 0.082 Uiso 1 1 calc R . . . .
C11 C 0.09728(18) 0.2465(4) 0.45099(19) 0.0805(8) Uani 1 1 d . . . . .
H11 H 0.091152 0.173511 0.514075 0.097 Uiso 1 1 calc R . . . .
C12 C 0.74225(17) 0.3767(3) 0.2436(2) 0.0759(7) Uani 1 1 d . . . . .
H12 H 0.810214 0.375972 0.245173 0.091 Uiso 1 1 calc R . . . .
C13 C 0.01778(18) 0.3421(4) 0.4025(2) 0.0821(8) Uani 1 1 d . . . . .
H13 H -0.042155 0.332924 0.431939 0.098 Uiso 1 1 calc R . . . .
C14 C 0.02705(18) 0.4510(4) 0.3104(2) 0.0811(8) Uani 1 1 d . . . . .
H14 H -0.026744 0.516403 0.277732 0.097 Uiso 1 1 calc R . . . .

loop_
_atom_site_aniso_label
_atom_site_aniso_U_11
_atom_site_aniso_U_22
_atom_site_aniso_U_33
_atom_site_aniso_U_23
_atom_site_aniso_U_13
_atom_site_aniso_U_12
O1 0.0650(10) 0.0912(13) 0.0458(8) 0.0125(8) -0.0040(7) -0.0049(9)
N1 0.0556(10) 0.0548(11) 0.0430(9) 0.0026(8) 0.0004(7) 0.0028(9)
N2 0.0531(10) 0.0630(12) 0.0454(9) -0.0014(8) -0.0009(8) 0.0052(9)
N3 0.0617(11) 0.0841(15) 0.0453(9) 0.0061(9) 0.0008(8) 0.0106(10)
C1 0.0568(12) 0.0515(13) 0.0457(11) -0.0018(10) 0.0008(9) -0.0007(10)
C2 0.0544(12) 0.0434(12) 0.0516(11) 0.0027(10) 0.0014(9) -0.0022(10)
C3 0.0525(12) 0.0570(13) 0.0509(11) -0.0092(10) 0.0008(9) -0.0021(10)
C4 0.0597(13) 0.0552(14) 0.0554(12) 0.0002(11) 0.0053(10) -0.0031(11)
C5 0.0627(14) 0.0785(17) 0.0460(12) 0.0088(11) 0.0010(10) 0.0079(12)
C6 0.0636(14) 0.0780(17) 0.0544(12) -0.0016(12) 0.0042(10) 0.0014(13)
C7 0.0687(14) 0.0546(14) 0.0580(12) -0.0018(11) -0.0040(11) 0.0005(11)
C8 0.0636(15) 0.0692(17) 0.0732(15) 0.0052(13) 0.0133(12) 0.0019(12)
C9 0.0678(15) 0.0684(17) 0.0757(16) 0.0052(13) -0.0152(13) -0.0107(13)
C10 0.0574(13) 0.0700(16) 0.0755(15) 0.0029(13) 0.0003(12) 0.0037(12)
C11 0.0764(17) 0.105(2) 0.0610(14) -0.0035(15) 0.0117(12) -0.0121(16)
C12 0.0526(13) 0.0807(19) 0.0928(18) 0.0153(15) 0.0015(13) -0.0049(13)
C13 0.0584(15) 0.106(2) 0.0823(18) -0.0212(17) 0.0119(13) -0.0087(15)
C14 0.0579(14) 0.089(2) 0.0949(19) -0.0045(17) 0.0022(13) 0.0051(14)

loop_
_atom_type_symbol
_atom_type_description
_atom_type_scat_dispersion_real
_atom_type_scat_dispersion_imag
_atom_type_scat_source
C C 0.0181 0.0091 'International Tables Vol C Tables 4.2.6.8 and 6.1.1.4'
H H 0.0000 0.0000 'International Tables Vol C Tables 4.2.6.8 and 6.1.1.4'
N N 0.0311 0.0180 'International Tables Vol C Tables 4.2.6.8 and 6.1.1.4'
O O 0.0492 0.0322 'International Tables Vol C Tables 4.2.6.8 and 6.1.1.4'

loop_
_geom_angle_atom_site_label_1
_geom_angle_atom_site_label_2
_geom_angle_atom_site_label_3
_geom_angle
_geom_angle_site_symmetry_1
_geom_angle_site_symmetry_3
_geom_angle_publ_flag
C1 N1 C2 127.09(16) . . ?
C5 N1 C1 107.54(16) . . ?
C5 N1 C2 125.37(17) . . ?
N3 N2 C3 119.10(17) . . ?
C1 N2 N3 111.99(16) . . ?
C1 N2 C3 128.86(17) . . ?
C5 N3 N2 104.38(17) . . ?
O1 C1 N1 127.94(19) . . ?
O1 C1 N2 129.03(19) . . ?
N2 C1 N1 103.03(16) . . ?
C4 C2 N1 118.86(18) . . ?
C7 C2 N1 120.09(18) . . ?
C7 C2 C4 121.0(2) . . ?
C6 C3 N2 121.0(2) . . ?
C6 C3 C10 120.0(2) . . ?
C10 C3 N2 119.1(2) . . ?
C2 C4 H4 120.3 . . ?
C8 C4 C2 119.5(2) . . ?
C8 C4 H4 120.3 . . ?
N1 C5 H5 123.5 . . ?
N3 C5 N1 113.05(18) . . ?
N3 C5 H5 123.5 . . ?
C3 C6 H6 120.4 . . ?
C3 C6 C11 119.3(2) . . ?
C11 C6 H6 120.4 . . ?
C2 C7 H7 120.7 . . ?
C9 C7 C2 118.5(2) . . ?
C9 C7 H7 120.7 . . ?
C4 C8 H8 119.9 . . ?
C4 C8 C12 120.3(2) . . ?
C12 C8 H8 119.9 . . ?
C7 C9 H9 119.6 . . ?
C12 C9 C7 120.9(2) . . ?
C12 C9 H9 119.6 . . ?
C3 C10 H10 120.1 . . ?
C14 C10 C3 119.9(2) . . ?
C14 C10 H10 120.1 . . ?
C6 C11 H11 119.7 . . ?
C13 C11 C6 120.7(2) . . ?
C13 C11 H11 119.7 . . ?
C8 C12 C9 119.8(2) . . ?
C8 C12 H12 120.1 . . ?
C9 C12 H12 120.1 . . ?
C11 C13 H13 120.2 . . ?
C14 C13 C11 119.7(2) . . ?
C14 C13 H13 120.2 . . ?
C10 C14 H14 119.7 . . ?
C13 C14 C10 120.5(2) . . ?
C13 C14 H14 119.7 . . ?

loop_
_geom_bond_atom_site_label_1
_geom_bond_atom_site_label_2
_geom_bond_distance
_geom_bond_site_symmetry_2
_geom_bond_publ_flag
O1 C1 1.218(2) . ?
N1 C1 1.388(2) . ?
N1 C2 1.427(2) . ?
N1 C5 1.366(2) . ?
N2 N3 1.388(2) . ?
N2 C1 1.375(2) . ?
N2 C3 1.414(2) . ?
N3 C5 1.281(2) . ?
C2 C4 1.383(3) . ?
C2 C7 1.382(3) . ?
C3 C6 1.373(3) . ?
C3 C10 1.387(3) . ?
C4 H4 0.9300 . ?
C4 C8 1.374(3) . ?
C5 H5 0.9300 . ?
C6 H6 0.9300 . ?
C6 C11 1.391(3) . ?
C7 H7 0.9300 . ?
C7 C9 1.380(3) . ?
C8 H8 0.9300 . ?
C8 C12 1.376(3) . ?
C9 H9 0.9300 . ?
C9 C12 1.379(3) . ?
C10 H10 0.9300 . ?
C10 C14 1.377(3) . ?
C11 H11 0.9300 . ?
C11 C13 1.371(3) . ?
C12 H12 0.9300 . ?
C13 H13 0.9300 . ?
C13 C14 1.368(3) . ?
C14 H14 0.9300 . ?

loop_
_geom_torsion_atom_site_label_1
_geom_torsion_atom_site_label_2
_geom_torsion_atom_site_label_3
_geom_torsion_atom_site_label_4
_geom_torsion
_geom_torsion_site_symmetry_1
_geom_torsion_site_symmetry_2
_geom_torsion_site_symmetry_3
_geom_torsion_site_symmetry_4
_geom_torsion_publ_flag
N1 C2 C4 C8 176.88(18) . . . . ?
N1 C2 C7 C9 -177.06(19) . . . . ?
N2 N3 C5 N1 -0.5(3) . . . . ?
N2 C3 C6 C11 -179.85(19) . . . . ?
N2 C3 C10 C14 179.5(2) . . . . ?
N3 N2 C1 O1 179.1(2) . . . . ?
N3 N2 C1 N1 -0.6(2) . . . . ?
N3 N2 C3 C6 158.20(19) . . . . ?
N3 N2 C3 C10 -21.7(3) . . . . ?
C1 N1 C2 C4 139.4(2) . . . . ?
C1 N1 C2 C7 -43.0(3) . . . . ?
C1 N1 C5 N3 0.2(3) . . . . ?
C1 N2 N3 C5 0.7(2) . . . . ?
C1 N2 C3 C6 -24.6(3) . . . . ?
C1 N2 C3 C10 155.5(2) . . . . ?
C2 N1 C1 O1 1.0(4) . . . . ?
C2 N1 C1 N2 -179.38(18) . . . . ?
C2 N1 C5 N3 179.83(19) . . . . ?
C2 C4 C8 C12 0.2(3) . . . . ?
C2 C7 C9 C12 0.2(4) . . . . ?
C3 N2 N3 C5 178.35(19) . . . . ?
C3 N2 C1 O1 1.7(4) . . . . ?
C3 N2 C1 N1 -177.95(19) . . . . ?
C3 C6 C11 C13 0.5(4) . . . . ?
C3 C10 C14 C13 0.2(4) . . . . ?
C4 C2 C7 C9 0.4(3) . . . . ?
C4 C8 C12 C9 0.4(4) . . . . ?
C5 N1 C1 O1 -179.4(2) . . . . ?
C5 N1 C1 N2 0.3(2) . . . . ?
C5 N1 C2 C4 -40.2(3) . . . . ?
C5 N1 C2 C7 137.4(2) . . . . ?
C6 C3 C10 C14 -0.4(3) . . . . ?
C6 C11 C13 C14 -0.7(4) . . . . ?
C7 C2 C4 C8 -0.6(3) . . . . ?
C7 C9 C12 C8 -0.6(4) . . . . ?
C10 C3 C6 C11 0.1(3) . . . . ?
C11 C13 C14 C10 0.4(4) . . . . ?
